data_7710026
loop_
_publ_author_name
'Jiajaroen, Suwadee'
'Dungkeaw, Winya'
'Kielar, Filip'
'Sukwattanasinitt, Mongkol'
'Sahasithiwat, Somboon'
'Zenno, Hikaru'
'Hayami, Shinya'
'Azam, Mohammad'
'Al-Resayes, Saud I'
'Chainok, Kittipong'

_publ_section_title
;
 Four series of lanthanide coordination polymers based on the
 tetrabromobenzene-1,4-dicarboxylate ligand: structural diversity and
 multifunctional properties
;
_journal_name_full 'Dalton Transactions'
_journal_paper_doi 10.1039/D2DT00007E
_journal_year 2022
_chemical_formula_moiety 'C9 H4 Br4 N O8 Tb'
_chemical_formula_sum 'C9 H4 Br4 N O8 Tb'
_chemical_formula_weight 732.69
_space_group_crystal_system triclinic
_space_group_IT_number 2
_space_group_name_Hall '-P 1'
_space_group_name_H-M_alt 'P -1'
_atom_sites_solution_hydrogens mixed
_audit_creation_date 2022-02-27
_audit_creation_method
;
Olex2 1.3
(compiled 2020.11.12 svn.r5f609507 for OlexSys, GUI svn.r6408)
;
_audit_update_record
;
2022-03-29 deposited with the CCDC.	2022-04-13 downloaded from the CCDC.
;
_cell_angle_alpha 104.2990(10)
_cell_angle_beta 93.4920(10)
_cell_angle_gamma 99.6490(10)
_cell_formula_units_Z 2
_cell_length_a 9.1698(3)
_cell_length_b 9.1909(3)
_cell_length_c 10.0385(2)
_cell_measurement_reflns_used 9964
_cell_measurement_temperature 296
_cell_measurement_theta_max 28.302
_cell_measurement_theta_min 2.701
_cell_volume 803.58(4)
_computing_cell_refinement 'SAINT V8.40B (Bruker, 2016)'
_computing_data_collection 'APEX3 (Bruker, 2016)'
_computing_data_reduction 'SAINT V8.40B (Bruker, 2016)'
_computing_molecular_graphics 'Olex2 1.3 (Dolomanov et al., 2009)'
_computing_publication_material 'Olex2 1.3 (Dolomanov et al., 2009)'
_computing_structure_refinement 'SHELXL (Sheldrick, 2015)'
_computing_structure_solution 'SHELXT 2018/2 (Sheldrick, 2018)'
_diffrn_ambient_temperature 296
_diffrn_detector 'Bruker PHOTON 200 area detector'
_diffrn_detector_area_resol_mean 7.39
_diffrn_detector_type 'PHOTON II area detector'
_diffrn_measured_fraction_theta_full 0.998
_diffrn_measured_fraction_theta_max 0.999
_diffrn_measurement_device 'four-circle KAPPA diffractometer'
_diffrn_measurement_device_type 'Bruker D8 QUEST CMOS'
_diffrn_measurement_method '\f and \w scans'
_diffrn_radiation_collimation '0.5 mm'
_diffrn_radiation_monochromator graphite
_diffrn_radiation_probe x-ray
_diffrn_radiation_type MoK\a
_diffrn_radiation_wavelength 0.71073
_diffrn_radiation_xray_symbol K-L~3~
_diffrn_reflns_av_R_equivalents 0.0519
_diffrn_reflns_av_unetI/netI 0.0254
_diffrn_reflns_Laue_measured_fraction_full 0.998
_diffrn_reflns_Laue_measured_fraction_max 0.999
_diffrn_reflns_limit_h_max 12
_diffrn_reflns_limit_h_min -12
_diffrn_reflns_limit_k_max 12
_diffrn_reflns_limit_k_min -12
_diffrn_reflns_limit_l_max 13
_diffrn_reflns_limit_l_min -13
_diffrn_reflns_number 37131
_diffrn_reflns_point_group_measured_fraction_full 0.998
_diffrn_reflns_point_group_measured_fraction_max 0.999
_diffrn_reflns_theta_full 25.242
_diffrn_reflns_theta_max 28.327
_diffrn_reflns_theta_min 2.924
_diffrn_source 'sealed x-ray tube'
_diffrn_source_current 30.0
_diffrn_source_power 1.5
_diffrn_source_target Mo
_diffrn_source_type Mo
_diffrn_source_voltage 50.0
_diffrn_standards_number 0
_exptl_absorpt_coefficient_mu 14.382
_exptl_absorpt_correction_T_max 0.7457
_exptl_absorpt_correction_T_min 0.4721
_exptl_absorpt_correction_type multi-scan
_exptl_absorpt_process_details
;
SADABS-2016/2 (Bruker,2016/2) was used for absorption correction.
wR2(int) was 0.1133 before and 0.0627 after correction.
The Ratio of minimum to maximum transmission is 0.6331.
The \l/2 correction factor is Not present.
;
_exptl_crystal_colour colourless
_exptl_crystal_colour_primary colourless
_exptl_crystal_density_diffrn 3.028
_exptl_crystal_description plate
_exptl_crystal_F_000 668
_exptl_crystal_size_max 0.24
_exptl_crystal_size_mid 0.19
_exptl_crystal_size_min 0.14
_refine_diff_density_max 1.122
_refine_diff_density_min -0.989
_refine_diff_density_rms 0.129
_refine_ls_extinction_method none
_refine_ls_goodness_of_fit_ref 1.069
_refine_ls_hydrogen_treatment mixed
_refine_ls_matrix_type full
_refine_ls_number_parameters 212
_refine_ls_number_reflns 4018
_refine_ls_number_restraints 3
_refine_ls_restrained_S_all 1.069
_refine_ls_R_factor_all 0.0292
_refine_ls_R_factor_gt 0.0246
_refine_ls_shift/su_max 0.001
_refine_ls_shift/su_mean 0.000
_refine_ls_structure_factor_coef Fsqd
_refine_ls_weighting_details 'w=1/[\s^2^(Fo^2^)+(0.0086P)^2^+2.3860P] where P=(Fo^2^+2Fc^2^)/3'
_refine_ls_weighting_scheme calc
_refine_ls_wR_factor_gt 0.0472
_refine_ls_wR_factor_ref 0.0487
_reflns_Friedel_coverage 0.000
_reflns_number_gt 3676
_reflns_number_total 4018
_reflns_threshold_expression 'I > 2\s(I)'
_cod_data_source_file d2dt00007e2.cif
_cod_data_source_block 17tb_r
_cod_database_code 7710026
_shelx_shelxl_version_number 2018/3
_shelx_space_group_comment
;
The symmetry employed for this shelxl refinement is uniquely defined
by the following loop, which should always be used as a source of
symmetry information in preference to the above space-group names.
They are only intended as comments.
;
_shelx_estimated_absorpt_t_max 0.238
_shelx_estimated_absorpt_t_min 0.130
_olex2_refinement_description
;
1. Fixed Uiso
 At 1.5 times of:
  All C(H,H,H) groups, All O(H) groups
2. Restrained distances
 O8-H8
 0.85 with sigma of 0.01
 C9-H8
 1.898416 with sigma of 0.02
 Tb1-H8
 2.916163 with sigma of 0.02
3.a Idealised Me refined as rotating group:
 C9(H9A,H9B,H9C)
;
_olex2_submission_special_instructions 'No special instructions were received'

loop_
_space_group_symop_operation_xyz
'x, y, z'
'-x, -y, -z'

loop_
_atom_site_label
_atom_site_type_symbol
_atom_site_fract_x
_atom_site_fract_y
_atom_site_fract_z
_atom_site_U_iso_or_equiv
_atom_site_adp_type
_atom_site_occupancy
_atom_site_site_symmetry_order
_atom_site_calc_flag
_atom_site_refinement_flags_posn
_atom_site_refinement_flags_adp
_atom_site_refinement_flags_occupancy
_atom_site_disorder_assembly
_atom_site_disorder_group
Tb1 Tb 0.47334(2) 0.20996(2) 0.97860(2) 0.01741(5) Uani 1 1 d D . . . .
Br1 Br 0.20334(5) 0.32585(7) 0.63017(5) 0.04763(13) Uani 1 1 d . . . . .
Br2 Br 0.20866(5) 0.07647(6) 0.32817(5) 0.04570(13) Uani 1 1 d . . . . .
Br3 Br 0.83440(5) 0.21869(6) 0.38876(5) 0.04491(13) Uani 1 1 d . . . . .
Br4 Br 0.82902(6) 0.47387(6) 0.68764(5) 0.05014(14) Uani 1 1 d . . . . .
O1 O 0.5323(4) 0.4006(3) 0.8755(3) 0.0318(7) Uani 1 1 d . . . . .
O2 O 0.5047(4) 0.6076(3) 0.8089(3) 0.0301(6) Uani 1 1 d . . . . .
O3 O 0.5497(4) -0.0816(3) 0.2675(3) 0.0333(7) Uani 1 1 d . . . . .
O4 O 0.4955(3) 0.0625(3) 0.1358(2) 0.0228(5) Uani 1 1 d . . . . .
O5 O 0.2351(3) 0.0427(3) 0.9449(4) 0.0396(7) Uani 1 1 d . . . . .
O6 O 0.2287(4) 0.2787(4) 0.9647(4) 0.0503(9) Uani 1 1 d . . . . .
O7 O 0.0242(4) 0.1105(5) 0.9058(5) 0.0678(12) Uani 1 1 d . . . . .
O8 O 0.7331(3) 0.2331(3) 1.0025(4) 0.0359(7) Uani 1 1 d D . . . .
H8 H 0.775(2) 0.1579(19) 1.007(5) 0.054 Uiso 1 1 d D U . . .
N1 N 0.1559(4) 0.1425(4) 0.9380(4) 0.0350(8) Uani 1 1 d . . . . .
C1 C 0.5174(4) 0.4710(4) 0.7855(3) 0.0208(7) Uani 1 1 d . . . . .
C2 C 0.5163(4) 0.3785(4) 0.6369(3) 0.0209(7) Uani 1 1 d . . . . .
C3 C 0.3848(4) 0.2981(4) 0.5589(4) 0.0218(7) Uani 1 1 d . . . . .
C4 C 0.3862(4) 0.1927(4) 0.4325(4) 0.0223(7) Uani 1 1 d . . . . .
C5 C 0.5205(4) 0.1679(4) 0.3839(3) 0.0200(7) Uani 1 1 d . . . . .
C6 C 0.5226(4) 0.0421(4) 0.2546(3) 0.0200(7) Uani 1 1 d . . . . .
C7 C 0.6531(4) 0.2521(4) 0.4585(4) 0.0228(7) Uani 1 1 d . . . . .
C8 C 0.6507(4) 0.3578(4) 0.5839(4) 0.0235(7) Uani 1 1 d . . . . .
C9 C 0.8429(5) 0.3693(5) 1.0408(6) 0.0493(13) Uani 1 1 d D . . . .
H9A H 0.932094 0.350346 0.999951 0.074 Uiso 1 1 calc R U . . .
H9B H 0.863947 0.401370 1.139666 0.074 Uiso 1 1 calc R U . . .
H9C H 0.806709 0.448163 1.008778 0.074 Uiso 1 1 calc R U . . .

loop_
_atom_site_aniso_label
_atom_site_aniso_U_11
_atom_site_aniso_U_22
_atom_site_aniso_U_33
_atom_site_aniso_U_23
_atom_site_aniso_U_13
_atom_site_aniso_U_12
Tb1 0.02538(9) 0.01310(8) 0.01275(8) 0.00051(5) 0.00119(6) 0.00544(6)
Br1 0.0316(2) 0.0694(3) 0.0314(2) -0.0123(2) 0.00432(18) 0.0181(2)
Br2 0.0276(2) 0.0583(3) 0.0318(2) -0.0170(2) -0.00245(18) -0.0008(2)
Br3 0.0288(2) 0.0593(3) 0.0341(2) -0.0106(2) 0.00756(18) 0.0063(2)
Br4 0.0344(3) 0.0599(3) 0.0325(2) -0.0169(2) -0.00082(19) -0.0119(2)
O1 0.059(2) 0.0200(13) 0.0169(12) 0.0048(10) 0.0042(13) 0.0073(13)
O2 0.0551(19) 0.0153(12) 0.0180(12) -0.0018(10) 0.0015(12) 0.0114(12)
O3 0.065(2) 0.0173(13) 0.0181(13) 0.0016(10) -0.0011(13) 0.0152(13)
O4 0.0375(15) 0.0188(12) 0.0114(11) 0.0003(9) 0.0008(10) 0.0095(11)
O5 0.0298(16) 0.0275(15) 0.063(2) 0.0119(14) 0.0083(15) 0.0093(12)
O6 0.040(2) 0.0274(16) 0.081(3) 0.0080(16) -0.0042(18) 0.0114(14)
O7 0.030(2) 0.069(3) 0.094(3) 0.006(2) -0.011(2) 0.0088(18)
O8 0.0272(16) 0.0242(14) 0.057(2) 0.0130(14) 0.0001(14) 0.0056(12)
N1 0.0267(19) 0.037(2) 0.038(2) 0.0039(16) -0.0019(15) 0.0090(15)
C1 0.0287(19) 0.0160(16) 0.0144(15) -0.0008(12) 0.0031(14) 0.0023(14)
C2 0.035(2) 0.0142(15) 0.0123(15) 0.0004(12) 0.0022(14) 0.0055(14)
C3 0.0272(19) 0.0205(17) 0.0156(16) -0.0005(13) 0.0026(14) 0.0067(14)
C4 0.0250(19) 0.0218(17) 0.0161(16) -0.0004(13) -0.0016(14) 0.0025(14)
C5 0.030(2) 0.0134(15) 0.0146(15) 0.0001(12) 0.0005(14) 0.0036(14)
C6 0.0277(19) 0.0160(15) 0.0132(15) -0.0012(12) 0.0013(14) 0.0031(13)
C7 0.0253(19) 0.0224(17) 0.0171(16) -0.0021(13) 0.0007(14) 0.0057(14)
C8 0.027(2) 0.0208(17) 0.0166(16) -0.0001(13) -0.0018(14) -0.0018(14)
C9 0.035(3) 0.031(2) 0.075(4) 0.010(2) -0.005(3) -0.003(2)

loop_
_atom_type_symbol
_atom_type_description
_atom_type_scat_dispersion_real
_atom_type_scat_dispersion_imag
_atom_type_scat_source
C C 0.0033 0.0016 'International Tables Vol C Tables 4.2.6.8 and 6.1.1.4'
H H 0.0000 0.0000 'International Tables Vol C Tables 4.2.6.8 and 6.1.1.4'
Br Br -0.2901 2.4595 'International Tables Vol C Tables 4.2.6.8 and 6.1.1.4'
N N 0.0061 0.0033 'International Tables Vol C Tables 4.2.6.8 and 6.1.1.4'
O O 0.0106 0.0060 'International Tables Vol C Tables 4.2.6.8 and 6.1.1.4'
Tb Tb -0.1723 4.1537 'International Tables Vol C Tables 4.2.6.8 and 6.1.1.4'

loop_
_geom_angle_atom_site_label_1
_geom_angle_atom_site_label_2
_geom_angle_atom_site_label_3
_geom_angle
_geom_angle_site_symmetry_1
_geom_angle_site_symmetry_3
_geom_angle_publ_flag
O1 Tb1 O2 89.17(9) . 2_667 ?
O1 Tb1 O3 75.48(9) . 2_656 ?
O1 Tb1 O4 121.26(9) . 2_656 ?
O1 Tb1 O4 158.35(10) . 1_556 ?
O1 Tb1 O5 125.12(11) . . ?
O1 Tb1 O6 82.41(12) . . ?
O1 Tb1 O8 81.45(11) . . ?
O2 Tb1 O3 164.14(9) 2_667 2_656 ?
O2 Tb1 O4 77.99(8) 2_667 1_556 ?
O2 Tb1 O4 143.68(8) 2_667 2_656 ?
O2 Tb1 O5 109.05(11) 2_667 . ?
O2 Tb1 O6 80.54(12) 2_667 . ?
O2 Tb1 O8 88.46(11) 2_667 . ?
O3 Tb1 O4 51.68(8) 2_656 2_656 ?
O4 Tb1 O3 117.83(8) 1_556 2_656 ?
O4 Tb1 O4 66.69(9) 1_556 2_656 ?
O4 Tb1 O5 76.00(10) 1_556 . ?
O4 Tb1 O6 112.04(11) 1_556 . ?
O4 Tb1 O8 80.85(10) 1_556 . ?
O5 Tb1 O3 77.65(11) . 2_656 ?
O5 Tb1 O4 71.21(9) . 2_656 ?
O5 Tb1 O6 52.47(10) . . ?
O6 Tb1 O3 93.30(12) . 2_656 ?
O6 Tb1 O4 119.82(10) . 2_656 ?
O8 Tb1 O3 93.07(11) . 2_656 ?
O8 Tb1 O4 78.15(9) . 2_656 ?
O8 Tb1 O5 146.97(10) . . ?
O8 Tb1 O6 160.56(10) . . ?
C1 O1 Tb1 155.3(3) . . ?
C1 O2 Tb1 128.8(2) . 2_667 ?
C6 O3 Tb1 96.9(2) . 2_656 ?
Tb1 O4 Tb1 113.31(9) 1_554 2_656 ?
C6 O4 Tb1 90.62(19) . 2_656 ?
C6 O4 Tb1 154.7(2) . 1_554 ?
N1 O5 Tb1 97.1(2) . . ?
N1 O6 Tb1 95.6(2) . . ?
Tb1 O8 H8 122.0(14) . . ?
C9 O8 Tb1 128.0(3) . . ?
C9 O8 H8 108.6(14) . . ?
O6 N1 O5 114.4(3) . . ?
O7 N1 O5 122.9(4) . . ?
O7 N1 O6 122.7(4) . . ?
O1 C1 C2 115.4(3) . . ?
O2 C1 O1 125.2(3) . . ?
O2 C1 C2 119.4(3) . . ?
C3 C2 C1 121.1(3) . . ?
C3 C2 C8 118.8(3) . . ?
C8 C2 C1 119.6(3) . . ?
C2 C3 Br1 118.8(3) . . ?
C2 C3 C4 120.8(3) . . ?
C4 C3 Br1 120.3(3) . . ?
C3 C4 Br2 121.4(3) . . ?
C5 C4 Br2 118.6(3) . . ?
C5 C4 C3 119.9(3) . . ?
C4 C5 C6 119.9(3) . . ?
C4 C5 C7 119.9(3) . . ?
C7 C5 C6 120.1(3) . . ?
O3 C6 Tb1 57.71(17) . 2_656 ?
O3 C6 O4 120.8(3) . . ?
O3 C6 C5 118.5(3) . . ?
O4 C6 Tb1 63.11(17) . 2_656 ?
O4 C6 C5 120.6(3) . . ?
C5 C6 Tb1 176.1(2) . 2_656 ?
C5 C7 Br3 119.1(3) . . ?
C5 C7 C8 119.8(3) . . ?
C8 C7 Br3 121.0(3) . . ?
C2 C8 Br4 118.5(3) . . ?
C7 C8 Br4 120.8(3) . . ?
C7 C8 C2 120.7(3) . . ?
O8 C9 H9A 109.5 . . ?
O8 C9 H9B 109.5 . . ?
O8 C9 H9C 109.5 . . ?
H9A C9 H9B 109.5 . . ?
H9A C9 H9C 109.5 . . ?
H9B C9 H9C 109.5 . . ?

loop_
_geom_bond_atom_site_label_1
_geom_bond_atom_site_label_2
_geom_bond_distance
_geom_bond_site_symmetry_2
_geom_bond_publ_flag
Tb1 O1 2.254(3) . ?
Tb1 O2 2.339(2) 2_667 ?
Tb1 O3 2.440(3) 2_656 ?
Tb1 O4 2.341(2) 1_556 ?
Tb1 O4 2.556(2) 2_656 ?
Tb1 O5 2.403(3) . ?
Tb1 O6 2.436(3) . ?
Tb1 O8 2.347(3) . ?
Br1 C3 1.882(4) . ?
Br2 C4 1.883(4) . ?
Br3 C7 1.885(4) . ?
Br4 C8 1.885(4) . ?
O1 C1 1.248(4) . ?
O2 C1 1.245(4) . ?
O3 C6 1.238(4) . ?
O4 C6 1.268(4) . ?
O5 N1 1.273(4) . ?
O6 N1 1.271(5) . ?
O7 N1 1.198(5) . ?
O8 H8 0.854(9) . ?
O8 C9 1.422(5) . ?
C1 C2 1.522(4) . ?
C2 C3 1.384(5) . ?
C2 C8 1.395(5) . ?
C3 C4 1.396(5) . ?
C4 C5 1.385(5) . ?
C5 C6 1.514(4) . ?
C5 C7 1.387(5) . ?
C7 C8 1.392(5) . ?
C9 H9A 0.9600 . ?
C9 H9B 0.9600 . ?
C9 H9C 0.9600 . ?

loop_
_geom_hbond_atom_site_label_D
_geom_hbond_atom_site_label_H
_geom_hbond_atom_site_label_A
_geom_hbond_distance_DH
_geom_hbond_distance_HA
_geom_hbond_distance_DA
_geom_hbond_angle_DHA
_geom_hbond_site_symmetry_A
_geom_hbond_publ_flag
O8 H8 O5 0.854(9) 2.01(2) 2.772(4) 149(3) 2_657 yes
O8 H8 O7 0.854(9) 2.62(3) 3.182(5) 125(3) 1_655 yes
C9 H9A O7 0.96 2.48 3.205(7) 132.0 1_655 yes

loop_
_geom_torsion_atom_site_label_1
_geom_torsion_atom_site_label_2
_geom_torsion_atom_site_label_3
_geom_torsion_atom_site_label_4
_geom_torsion
_geom_torsion_site_symmetry_1
_geom_torsion_site_symmetry_2
_geom_torsion_site_symmetry_3
_geom_torsion_site_symmetry_4
_geom_torsion_publ_flag
Tb1 O1 C1 O2 124.9(5) . . . . ?
Tb1 O1 C1 C2 -55.5(8) . . . . ?
Tb1 O2 C1 O1 6.7(6) 2_667 . . . ?
Tb1 O2 C1 C2 -172.9(3) 2_667 . . . ?
Tb1 O3 C6 O4 -0.2(4) 2_656 . . . ?
Tb1 O3 C6 C5 179.0(3) 2_656 . . . ?
Tb1 O4 C6 Tb1 -161.3(6) 1_554 . . 2_656 ?
Tb1 O4 C6 O3 -161.2(4) 1_554 . . . ?
Tb1 O4 C6 O3 0.2(4) 2_656 . . . ?
Tb1 O4 C6 C5 19.6(8) 1_554 . . . ?
Tb1 O4 C6 C5 -179.0(3) 2_656 . . . ?
Tb1 O5 N1 O6 -6.8(4) . . . . ?
Tb1 O5 N1 O7 171.5(4) . . . . ?
Tb1 O6 N1 O5 6.7(4) . . . . ?
Tb1 O6 N1 O7 -171.6(4) . . . . ?
Br1 C3 C4 Br2 0.6(4) . . . . ?
Br1 C3 C4 C5 -177.0(3) . . . . ?
Br2 C4 C5 C6 -4.1(5) . . . . ?
Br2 C4 C5 C7 179.9(3) . . . . ?
Br3 C7 C8 Br4 0.9(5) . . . . ?
Br3 C7 C8 C2 -178.0(3) . . . . ?
O1 C1 C2 C3 90.5(4) . . . . ?
O1 C1 C2 C8 -81.1(4) . . . . ?
O2 C1 C2 C3 -89.9(5) . . . . ?
O2 C1 C2 C8 98.6(4) . . . . ?
C1 C2 C3 Br1 8.4(5) . . . . ?
C1 C2 C3 C4 -168.6(3) . . . . ?
C1 C2 C8 Br4 -10.7(4) . . . . ?
C1 C2 C8 C7 168.3(3) . . . . ?
C2 C3 C4 Br2 177.5(3) . . . . ?
C2 C3 C4 C5 0.0(5) . . . . ?
C3 C2 C8 Br4 177.5(3) . . . . ?
C3 C2 C8 C7 -3.5(5) . . . . ?
C3 C4 C5 C6 173.6(3) . . . . ?
C3 C4 C5 C7 -2.5(5) . . . . ?
C4 C5 C6 O3 -99.1(4) . . . . ?
C4 C5 C6 O4 80.2(5) . . . . ?
C4 C5 C7 Br3 -179.0(3) . . . . ?
C4 C5 C7 C8 2.0(5) . . . . ?
C5 C7 C8 Br4 -180.0(3) . . . . ?
C5 C7 C8 C2 1.0(6) . . . . ?
C6 C5 C7 Br3 5.0(5) . . . . ?
C6 C5 C7 C8 -174.1(3) . . . . ?
C7 C5 C6 O3 77.0(5) . . . . ?
C7 C5 C6 O4 -103.8(4) . . . . ?
C8 C2 C3 Br1 180.0(3) . . . . ?
C8 C2 C3 C4 3.0(5) . . . . ?
